data_4089436
loop_
_publ_author_name
'Tan, Xing'
'Li, Bin'
'Xu, Shansheng'
'Song, Haibin'
'Wang, Baiquan'

_publ_section_title
;
 Synthesis, Reactivities, and Catalytic Properties of Iodo-Bridged
 Polymeric Iridium Complexes with Flexible Carbon Chain-Bridged
 Bis(tetramethylcyclopentadienyl) Ligands
;
_journal_issue 11
_journal_name_full Organometallics
_journal_page_first 3253
_journal_paper_doi 10.1021/om4001742
_journal_volume 32
_journal_year 2013
_chemical_formula_sum 'C36 H52 Ir2'
_chemical_formula_weight 869.18
_space_group_IT_number 2
_space_group_name_Hall '-P 1'
_space_group_name_H-M_alt 'P -1'
_symmetry_cell_setting triclinic
_symmetry_space_group_name_H-M 'P -1'
_atom_sites_solution_hydrogens geom
_atom_sites_solution_primary direct
_atom_sites_solution_secondary difmap
_audit_creation_method SHELXL-97
_cell_angle_alpha 80.48(3)
_cell_angle_beta 86.95(3)
_cell_angle_gamma 80.75(3)
_cell_formula_units_Z 2
_cell_length_a 8.3107(17)
_cell_length_b 13.092(3)
_cell_length_c 14.107(3)
_cell_measurement_reflns_used 5116
_cell_measurement_temperature 113(2)
_cell_measurement_theta_max 27.910
_cell_measurement_theta_min 1.987
_cell_volume 1493.5(6)
_computing_cell_refinement crystalclear
_computing_data_collection 'crystalclear(Rigaku/MSC Inc., 2005)'
_computing_data_reduction crystalclear
_computing_molecular_graphics 'Bruker SHELXTL'
_computing_publication_material 'Bruker SHELXTL'
_computing_structure_refinement 'SHELXL-97 (Sheldrick, 1997)'
_computing_structure_solution 'SHELXS-97 (Sheldrick, 1990)'
_diffrn_ambient_temperature 113(2)
_diffrn_detector_area_resol_mean 7.31
_diffrn_measured_fraction_theta_full 0.998
_diffrn_measured_fraction_theta_max 0.998
_diffrn_measurement_device_type 'rigaku saturn CCD area detector'
_diffrn_measurement_method '\w and \f scans'
_diffrn_radiation_monochromator multilayer
_diffrn_radiation_source 'rotating anode'
_diffrn_radiation_type MoK\a
_diffrn_radiation_wavelength 0.71073
_diffrn_reflns_av_R_equivalents 0.0465
_diffrn_reflns_av_sigmaI/netI 0.0526
_diffrn_reflns_limit_h_max 9
_diffrn_reflns_limit_h_min -9
_diffrn_reflns_limit_k_max 15
_diffrn_reflns_limit_k_min -15
_diffrn_reflns_limit_l_max 16
_diffrn_reflns_limit_l_min -16
_diffrn_reflns_number 14369
_diffrn_reflns_theta_full 25.02
_diffrn_reflns_theta_max 25.02
_diffrn_reflns_theta_min 1.46
_diffrn_standards_decay_% 0
_diffrn_standards_interval_count 0
_diffrn_standards_interval_time 0
_diffrn_standards_number 0
_exptl_absorpt_coefficient_mu 8.925
_exptl_absorpt_correction_T_max 0.4689
_exptl_absorpt_correction_T_min 0.2684
_exptl_absorpt_correction_type multi-scan
_exptl_absorpt_process_details crystalclear
_exptl_crystal_colour colorless
_exptl_crystal_density_diffrn 1.933
_exptl_crystal_density_method 'not measured'
_exptl_crystal_description plate
_exptl_crystal_F_000 844
_exptl_crystal_size_max 0.20
_exptl_crystal_size_mid 0.18
_exptl_crystal_size_min 0.10
_refine_diff_density_max 1.776
_refine_diff_density_min -2.900
_refine_diff_density_rms 0.240
_refine_ls_extinction_method none
_refine_ls_goodness_of_fit_ref 0.991
_refine_ls_hydrogen_treatment constr
_refine_ls_matrix_type full
_refine_ls_number_parameters 351
_refine_ls_number_reflns 5253
_refine_ls_number_restraints 72
_refine_ls_restrained_S_all 0.988
_refine_ls_R_factor_all 0.0360
_refine_ls_R_factor_gt 0.0317
_refine_ls_shift/su_max 0.003
_refine_ls_shift/su_mean 0.000
_refine_ls_structure_factor_coef Fsqd
_refine_ls_weighting_details 'calc w=1/[\s^2^(Fo^2^)+(0.0452P)^2^+0.0000P] where P=(Fo^2^+2Fc^2^)/3'
_refine_ls_weighting_scheme calc
_refine_ls_wR_factor_gt 0.0775
_refine_ls_wR_factor_ref 0.0790
_reflns_number_gt 4314
_reflns_number_total 5253
_reflns_threshold_expression >2sigma(I)
_cod_data_source_file om4001742_si_001.cif
_cod_data_source_block Complex_2a
_cod_depositor_comments
;
The following automatic conversions were performed:

data item '_exptl_absorpt_correction_type' value 'MULTI-SCAN' was
changed to 'multi-scan' in accordance with the
/home/saulius/struct/COD-crude-data/automatic-downloads/DataCite-retrospective/ACS/depositions/lib/dictionaries/cif_core.dic
dictionary named 'cif_core.dic' version 2.4.2 last updated on
2011-04-26.

data item '_symmetry_cell_setting' value 'Triclinic' was changed to
'triclinic' in accordance with the
/home/saulius/struct/COD-crude-data/automatic-downloads/DataCite-retrospective/ACS/depositions/lib/dictionaries/cif_core.dic
dictionary named 'cif_core.dic' version 2.4.2 last updated on
2011-04-26.

Automatic conversion script
Id: cif_fix_values 6909 2019-04-08 15:41:33Z antanas 
;
_cod_original_cell_volume 1493.5(5)
_cod_original_sg_symbol_H-M P-1
_cod_database_code 4089436

loop_
_symmetry_equiv_pos_as_xyz
'x, y, z'
'-x, -y, -z'

loop_
_atom_site_label
_atom_site_type_symbol
_atom_site_fract_x
_atom_site_fract_y
_atom_site_fract_z
_atom_site_U_iso_or_equiv
_atom_site_adp_type
_atom_site_occupancy
_atom_site_symmetry_multiplicity
_atom_site_calc_flag
_atom_site_refinement_flags
Ir1 Ir 0.59634(2) 0.752687(15) 0.857232(15) 0.00578(8) Uani 1 1 d .
Ir2 Ir 0.55097(3) 1.235655(16) 0.642498(15) 0.00669(8) Uani 1 1 d .
C1 C 0.4072(8) 0.7739(5) 0.7589(5) 0.0168(14) Uani 1 1 d .
H1 H 0.4331 0.8125 0.6941 0.020 Uiso 1 1 calc R
C2 C 0.2369(7) 0.8088(5) 0.7970(5) 0.0169(14) Uani 1 1 d .
H2A H 0.1728 0.7504 0.8026 0.020 Uiso 1 1 calc R
H2B H 0.1820 0.8681 0.7513 0.020 Uiso 1 1 calc R
C3 C 0.2424(7) 0.8424(5) 0.8956(5) 0.0160(14) Uani 1 1 d .
H3A H 0.2343 0.9197 0.8868 0.019 Uiso 1 1 calc R
H3B H 0.1467 0.8229 0.9351 0.019 Uiso 1 1 calc R
C4 C 0.3969(7) 0.7930(5) 0.9492(4) 0.0134(13) Uani 1 1 d U
H4 H 0.4221 0.8300 1.0020 0.016 Uiso 1 1 calc R
C5 C 0.4482(7) 0.6793(4) 0.9662(4) 0.0111(13) Uani 1 1 d .
H5 H 0.5039 0.6517 1.0284 0.013 Uiso 1 1 calc R
C6 C 0.3469(7) 0.6046(5) 0.9333(4) 0.0139(13) Uani 1 1 d .
H6A H 0.2314 0.6382 0.9283 0.017 Uiso 1 1 calc R
H6B H 0.3523 0.5399 0.9813 0.017 Uiso 1 1 calc R
C7 C 0.4111(8) 0.5767(5) 0.8354(5) 0.0176(14) Uani 1 1 d .
H7A H 0.4948 0.5133 0.8454 0.021 Uiso 1 1 calc R
H7B H 0.3205 0.5606 0.8004 0.021 Uiso 1 1 calc R
C8 C 0.4843(7) 0.6650(5) 0.7756(4) 0.0127(13) Uani 1 1 d .
H8 H 0.5533 0.6434 0.7199 0.015 Uiso 1 1 calc R
C9 C 0.8664(8) 0.6790(5) 1.0316(4) 0.0161(14) Uani 1 1 d .
H9A H 0.8401 0.6078 1.0379 0.024 Uiso 1 1 calc R
H9B H 0.7982 0.7172 1.0771 0.024 Uiso 1 1 calc R
H9C H 0.9816 0.6756 1.0455 0.024 Uiso 1 1 calc R
C10 C 0.8348(7) 0.7342(5) 0.9318(5) 0.0139(13) Uani 1 1 d U
C11 C 0.7764(7) 0.8458(4) 0.9071(4) 0.0092(12) Uani 1 1 d U
C12 C 0.7680(7) 0.8690(4) 0.8029(4) 0.0074(12) Uani 1 1 d U
C13 C 0.8172(7) 0.7715(4) 0.7663(4) 0.0093(12) Uani 1 1 d U
C14 C 0.8615(7) 0.6907(4) 0.8467(4) 0.0084(12) Uani 1 1 d U
C15 C 0.7444(8) 0.9230(5) 0.9733(4) 0.0180(14) Uani 1 1 d .
H15A H 0.8445 0.9513 0.9803 0.027 Uiso 1 1 calc R
H15B H 0.7082 0.8889 1.0362 0.027 Uiso 1 1 calc R
H15C H 0.6592 0.9801 0.9474 0.027 Uiso 1 1 calc R
C16 C 0.8371(8) 0.7617(5) 0.6623(4) 0.0178(14) Uani 1 1 d .
H16A H 0.9466 0.7742 0.6392 0.027 Uiso 1 1 calc R
H16B H 0.7555 0.8135 0.6256 0.027 Uiso 1 1 calc R
H16C H 0.8222 0.6911 0.6537 0.027 Uiso 1 1 calc R
C17 C 0.9286(7) 0.5769(4) 0.8398(5) 0.0184(14) Uani 1 1 d .
H17A H 1.0475 0.5688 0.8316 0.028 Uiso 1 1 calc R
H17B H 0.8818 0.5567 0.7846 0.028 Uiso 1 1 calc R
H17C H 0.8995 0.5319 0.8988 0.028 Uiso 1 1 calc R
C18 C 0.7153(7) 0.9754(4) 0.7458(4) 0.0134(13) Uani 1 1 d .
H18A H 0.6307 1.0151 0.7833 0.016 Uiso 1 1 calc R
H18B H 0.6657 0.9670 0.6858 0.016 Uiso 1 1 calc R
C19 C 0.8564(7) 1.0384(4) 0.7200(4) 0.0106(12) Uani 1 1 d U
H19A H 0.9109 1.0419 0.7799 0.013 Uiso 1 1 calc R
H19B H 0.9372 1.0005 0.6789 0.013 Uiso 1 1 calc R
C20 C 0.8060(7) 1.1484(5) 0.6685(4) 0.0105(12) Uani 1 1 d .
C21 C 0.7810(7) 1.2432(4) 0.7101(4) 0.0107(13) Uani 1 1 d .
C22 C 0.7559(7) 1.3304(4) 0.6343(4) 0.0107(12) Uani 1 1 d U
C23 C 0.7586(7) 1.2923(4) 0.5472(4) 0.0119(13) Uani 1 1 d U
C24 C 0.7881(7) 1.1794(4) 0.5678(4) 0.0106(12) Uani 1 1 d U
C25 C 0.8078(8) 1.1079(4) 0.4936(4) 0.0145(13) Uani 1 1 d .
H25A H 0.9213 1.0989 0.4697 0.022 Uiso 1 1 calc R
H25B H 0.7358 1.1387 0.4401 0.022 Uiso 1 1 calc R
H25C H 0.7792 1.0396 0.5226 0.022 Uiso 1 1 calc R
C26 C 0.7976(8) 1.2479(5) 0.8152(4) 0.0175(14) Uani 1 1 d .
H26A H 0.9096 1.2564 0.8267 0.026 Uiso 1 1 calc R
H26B H 0.7723 1.1828 0.8539 0.026 Uiso 1 1 calc R
H26C H 0.7218 1.3075 0.8331 0.026 Uiso 1 1 calc R
C27 C 0.7354(8) 1.4454(4) 0.6461(5) 0.0188(14) Uani 1 1 d .
H27A H 0.8422 1.4689 0.6396 0.028 Uiso 1 1 calc R
H27B H 0.6873 1.4537 0.7098 0.028 Uiso 1 1 calc R
H27C H 0.6636 1.4875 0.5965 0.028 Uiso 1 1 calc R
C28 C 0.7391(8) 1.3573(4) 0.4485(4) 0.0153(13) Uani 1 1 d U
H28A H 0.6558 1.4189 0.4516 0.023 Uiso 1 1 calc R
H28B H 0.7058 1.3152 0.4038 0.023 Uiso 1 1 calc R
H28C H 0.8432 1.3801 0.4260 0.023 Uiso 1 1 calc R
C29 C 0.3915(7) 1.1931(4) 0.7593(4) 0.0118(13) Uani 1 1 d U
H29 H 0.4479 1.1639 0.8210 0.014 Uiso 1 1 calc R
C30 C 0.2609(8) 1.1324(5) 0.7377(5) 0.0202(15) Uani 1 1 d .
H30A H 0.2590 1.0704 0.7883 0.024 Uiso 1 1 calc R
H30B H 0.1531 1.1772 0.7388 0.024 Uiso 1 1 calc R
C31 C 0.2904(8) 1.0966(5) 0.6409(5) 0.0216(15) Uani 1 1 d .
H31A H 0.1839 1.0986 0.6117 0.026 Uiso 1 1 calc R
H31B H 0.3460 1.0230 0.6503 0.026 Uiso 1 1 calc R
C32 C 0.3924(8) 1.1631(5) 0.5722(5) 0.0170(14) Uani 1 1 d .
H32 H 0.4447 1.1286 0.5177 0.020 Uiso 1 1 calc R
C33 C 0.3531(8) 1.2763(5) 0.5498(5) 0.0182(15) Uani 1 1 d .
H33 H 0.3831 1.3059 0.4824 0.022 Uiso 1 1 calc R
C34 C 0.1964(7) 1.3354(5) 0.5902(5) 0.0215(15) Uani 1 1 d .
H34A H 0.1553 1.3974 0.5426 0.026 Uiso 1 1 calc R
H34B H 0.1118 1.2892 0.6011 0.026 Uiso 1 1 calc R
C35 C 0.2271(8) 1.3712(5) 0.6852(5) 0.0245(16) Uani 1 1 d .
H35A H 0.2440 1.4454 0.6719 0.029 Uiso 1 1 calc R
H35B H 0.1296 1.3667 0.7282 0.029 Uiso 1 1 calc R
C36 C 0.3738(7) 1.3057(5) 0.7355(5) 0.0150(14) Uani 1 1 d .
H36 H 0.4201 1.3401 0.7837 0.018 Uiso 1 1 calc R

loop_
_atom_site_aniso_label
_atom_site_aniso_U_11
_atom_site_aniso_U_22
_atom_site_aniso_U_33
_atom_site_aniso_U_23
_atom_site_aniso_U_13
_atom_site_aniso_U_12
Ir1 0.00381(13) 0.00756(13) 0.00662(13) -0.00060(9) 0.00245(10) -0.00424(9)
Ir2 0.00545(14) 0.00932(13) 0.00602(13) -0.00051(9) 0.00298(10) -0.00506(9)
C1 0.012(3) 0.013(3) 0.025(4) -0.004(3) 0.002(3) -0.003(3)
C2 0.007(3) 0.021(3) 0.022(3) 0.001(3) -0.007(3) -0.002(3)
C3 0.010(3) 0.014(3) 0.024(4) -0.006(3) 0.009(3) -0.003(2)
C4 0.0135(16) 0.0129(15) 0.0143(15) -0.0021(10) 0.0003(10) -0.0041(10)
C5 0.004(3) 0.010(3) 0.016(3) 0.001(2) -0.003(3) 0.004(2)
C6 0.007(3) 0.017(3) 0.017(3) 0.002(3) 0.002(3) -0.006(2)
C7 0.011(3) 0.016(3) 0.028(4) -0.009(3) 0.004(3) -0.007(3)
C8 0.008(3) 0.018(3) 0.015(3) -0.009(3) 0.003(3) -0.004(2)
C9 0.015(3) 0.021(3) 0.013(3) 0.003(3) -0.007(3) -0.008(3)
C10 0.009(3) 0.013(3) 0.022(3) -0.001(2) -0.002(2) -0.008(2)
C11 0.008(3) 0.010(3) 0.011(3) -0.001(2) 0.003(2) -0.007(2)
C12 0.0066(14) 0.0077(14) 0.0080(14) -0.0005(9) 0.0004(9) -0.0026(9)
C13 0.0090(15) 0.0095(15) 0.0098(15) -0.0018(9) -0.0004(9) -0.0028(9)
C14 0.004(3) 0.013(3) 0.009(3) -0.002(2) 0.001(2) -0.004(2)
C15 0.017(4) 0.022(3) 0.018(3) -0.008(3) 0.008(3) -0.011(3)
C16 0.014(3) 0.031(4) 0.011(3) -0.005(3) 0.005(3) -0.009(3)
C17 0.010(3) 0.009(3) 0.036(4) -0.003(3) 0.003(3) -0.002(2)
C18 0.007(3) 0.015(3) 0.019(3) 0.005(2) -0.004(2) -0.008(2)
C19 0.0100(15) 0.0111(15) 0.0106(15) -0.0006(9) 0.0001(10) -0.0027(9)
C20 0.003(3) 0.019(3) 0.011(3) -0.008(3) 0.003(2) -0.002(2)
C21 0.007(3) 0.012(3) 0.015(3) 0.000(3) 0.001(3) -0.008(2)
C22 0.0102(15) 0.0106(15) 0.0114(15) -0.0009(9) 0.0012(10) -0.0031(9)
C23 0.0117(15) 0.0121(15) 0.0118(15) -0.0012(10) 0.0005(10) -0.0024(10)
C24 0.0102(15) 0.0111(15) 0.0105(15) -0.0006(9) -0.0003(10) -0.0029(9)
C25 0.015(3) 0.016(3) 0.012(3) -0.004(3) 0.003(3) -0.002(3)
C26 0.013(3) 0.031(4) 0.011(3) -0.006(3) 0.001(3) -0.010(3)
C27 0.017(4) 0.013(3) 0.029(4) -0.008(3) 0.003(3) -0.008(3)
C28 0.014(3) 0.014(3) 0.015(3) 0.006(2) 0.005(2) -0.005(2)
C29 0.0113(15) 0.0118(15) 0.0118(15) -0.0010(10) 0.0006(10) -0.0019(10)
C30 0.014(3) 0.022(3) 0.023(4) 0.005(3) 0.004(3) -0.010(3)
C31 0.016(4) 0.022(4) 0.032(4) -0.011(3) -0.001(3) -0.013(3)
C32 0.011(3) 0.026(4) 0.019(3) -0.016(3) 0.005(3) -0.008(3)
C33 0.006(3) 0.034(4) 0.013(3) 0.007(3) -0.004(3) -0.009(3)
C34 0.008(3) 0.024(4) 0.027(4) 0.013(3) -0.007(3) -0.003(3)
C35 0.018(4) 0.022(4) 0.029(4) 0.002(3) 0.012(3) 0.000(3)
C36 0.012(3) 0.016(3) 0.019(3) -0.004(3) 0.003(3) -0.009(3)

loop_
_atom_type_symbol
_atom_type_description
_atom_type_scat_dispersion_real
_atom_type_scat_dispersion_imag
_atom_type_scat_source
C C 0.0033 0.0016 'International Tables Vol C Tables 4.2.6.8 and 6.1.1.4'
H H 0.0000 0.0000 'International Tables Vol C Tables 4.2.6.8 and 6.1.1.4'
Ir Ir -1.4442 7.9887 'International Tables Vol C Tables 4.2.6.8 and 6.1.1.4'

loop_
_geom_angle_atom_site_label_1
_geom_angle_atom_site_label_2
_geom_angle_atom_site_label_3
_geom_angle
C8 Ir1 C4 98.3(2)
C8 Ir1 C1 40.4(2)
C4 Ir1 C1 81.0(2)
C8 Ir1 C5 80.4(2)
C4 Ir1 C5 40.6(2)
C1 Ir1 C5 90.3(2)
C8 Ir1 C13 99.2(2)
C4 Ir1 C13 158.1(2)
C1 Ir1 C13 104.5(2)
C5 Ir1 C13 156.9(2)
C8 Ir1 C14 104.6(2)
C4 Ir1 C14 146.1(2)
C1 Ir1 C14 132.1(2)
C5 Ir1 C14 119.6(2)
C13 Ir1 C14 37.8(2)
C8 Ir1 C10 136.6(2)
C4 Ir1 C10 111.4(2)
C1 Ir1 C10 166.9(2)
C5 Ir1 C10 101.9(2)
C13 Ir1 C10 62.5(2)
C14 Ir1 C10 36.5(2)
C8 Ir1 C12 127.2(2)
C4 Ir1 C12 120.4(2)
C1 Ir1 C12 108.4(2)
C5 Ir1 C12 152.0(2)
C13 Ir1 C12 37.71(19)
C14 Ir1 C12 62.4(2)
C10 Ir1 C12 62.3(2)
C8 Ir1 C11 162.0(2)
C4 Ir1 C11 99.1(2)
C1 Ir1 C11 139.4(2)
C5 Ir1 C11 116.2(2)
C13 Ir1 C11 62.8(2)
C14 Ir1 C11 62.0(2)
C10 Ir1 C11 37.4(2)
C12 Ir1 C11 37.28(19)
C33 Ir2 C32 40.2(2)
C33 Ir2 C29 90.3(2)
C32 Ir2 C29 80.4(2)
C33 Ir2 C36 80.6(3)
C32 Ir2 C36 97.3(2)
C29 Ir2 C36 39.8(2)
C33 Ir2 C21 160.1(2)
C32 Ir2 C21 154.4(2)
C29 Ir2 C21 104.5(2)
C36 Ir2 C21 102.3(2)
C33 Ir2 C22 122.7(2)
C32 Ir2 C22 149.4(2)
C29 Ir2 C22 129.8(2)
C36 Ir2 C22 104.4(2)
C21 Ir2 C22 37.3(2)
C33 Ir2 C20 147.3(2)
C32 Ir2 C20 116.9(2)
C29 Ir2 C20 110.8(2)
C36 Ir2 C20 131.6(2)
C21 Ir2 C20 37.6(2)
C22 Ir2 C20 62.1(2)
C33 Ir2 C24 113.2(2)
C32 Ir2 C24 98.9(2)
C29 Ir2 C24 142.9(2)
C36 Ir2 C24 163.7(2)
C21 Ir2 C24 61.8(2)
C22 Ir2 C24 61.2(2)
C20 Ir2 C24 36.7(2)
C33 Ir2 C23 102.3(2)
C32 Ir2 C23 114.2(2)
C29 Ir2 C23 165.3(2)
C36 Ir2 C23 134.3(2)
C21 Ir2 C23 61.5(2)
C22 Ir2 C23 36.0(2)
C20 Ir2 C23 61.7(2)
C24 Ir2 C23 37.1(2)
C8 C1 C2 122.1(6)
C8 C1 Ir1 69.5(3)
C2 C1 Ir1 116.2(4)
C8 C1 H1 113.9
C2 C1 H1 113.9
Ir1 C1 H1 113.9
C1 C2 C3 110.9(5)
C1 C2 H2A 109.5
C3 C2 H2A 109.5
C1 C2 H2B 109.5
C3 C2 H2B 109.5
H2A C2 H2B 108.0
C4 C3 C2 113.1(5)
C4 C3 H3A 109.0
C2 C3 H3A 109.0
C4 C3 H3B 109.0
C2 C3 H3B 109.0
H3A C3 H3B 107.8
C5 C4 C3 121.4(5)
C5 C4 Ir1 70.3(3)
C3 C4 Ir1 113.1(4)
C5 C4 H4 114.8
C3 C4 H4 114.8
Ir1 C4 H4 114.8
C4 C5 C6 121.6(5)
C4 C5 Ir1 69.1(3)
C6 C5 Ir1 115.1(4)
C4 C5 H5 114.4
C6 C5 H5 114.4
Ir1 C5 H5 114.4
C5 C6 C7 110.3(5)
C5 C6 H6A 109.6
C7 C6 H6A 109.6
C5 C6 H6B 109.6
C7 C6 H6B 109.6
H6A C6 H6B 108.1
C8 C7 C6 111.6(5)
C8 C7 H7A 109.3
C6 C7 H7A 109.3
C8 C7 H7B 109.3
C6 C7 H7B 109.3
H7A C7 H7B 108.0
C1 C8 C7 125.0(6)
C1 C8 Ir1 70.1(3)
C7 C8 Ir1 113.5(4)
C1 C8 H8 113.5
C7 C8 H8 113.5
Ir1 C8 H8 113.5
C10 C9 H9A 109.5
C10 C9 H9B 109.5
H9A C9 H9B 109.5
C10 C9 H9C 109.5
H9A C9 H9C 109.5
H9B C9 H9C 109.5
C14 C10 C11 108.7(5)
C14 C10 C9 127.0(5)
C11 C10 C9 124.3(6)
C14 C10 Ir1 70.8(3)
C11 C10 Ir1 72.3(3)
C9 C10 Ir1 124.8(4)
C10 C11 C12 107.0(5)
C10 C11 C15 126.9(6)
C12 C11 C15 125.8(5)
C10 C11 Ir1 70.3(3)
C12 C11 Ir1 70.9(3)
C15 C11 Ir1 127.7(4)
C13 C12 C11 107.4(5)
C13 C12 C18 127.3(5)
C11 C12 C18 125.3(5)
C13 C12 Ir1 68.8(3)
C11 C12 Ir1 71.9(3)
C18 C12 Ir1 124.0(4)
C14 C13 C12 107.8(5)
C14 C13 C16 127.0(5)
C12 C13 C16 124.7(5)
C14 C13 Ir1 72.0(3)
C12 C13 Ir1 73.5(3)
C16 C13 Ir1 126.1(4)
C10 C14 C13 108.9(5)
C10 C14 C17 125.9(5)
C13 C14 C17 125.1(5)
C10 C14 Ir1 72.7(3)
C13 C14 Ir1 70.2(3)
C17 C14 Ir1 123.8(4)
C11 C15 H15A 109.5
C11 C15 H15B 109.5
H15A C15 H15B 109.5
C11 C15 H15C 109.5
H15A C15 H15C 109.5
H15B C15 H15C 109.5
C13 C16 H16A 109.5
C13 C16 H16B 109.5
H16A C16 H16B 109.5
C13 C16 H16C 109.5
H16A C16 H16C 109.5
H16B C16 H16C 109.5
C14 C17 H17A 109.5
C14 C17 H17B 109.5
H17A C17 H17B 109.5
C14 C17 H17C 109.5
H17A C17 H17C 109.5
H17B C17 H17C 109.5
C12 C18 C19 113.0(5)
C12 C18 H18A 109.0
C19 C18 H18A 109.0
C12 C18 H18B 109.0
C19 C18 H18B 109.0
H18A C18 H18B 107.8
C20 C19 C18 114.4(5)
C20 C19 H19A 108.7
C18 C19 H19A 108.7
C20 C19 H19B 108.7
C18 C19 H19B 108.7
H19A C19 H19B 107.6
C24 C20 C21 106.6(5)
C24 C20 C19 126.3(5)
C21 C20 C19 126.9(5)
C24 C20 Ir2 71.7(3)
C21 C20 Ir2 69.2(3)
C19 C20 Ir2 128.1(4)
C22 C21 C20 108.5(5)
C22 C21 C26 126.4(5)
C20 C21 C26 124.8(5)
C22 C21 Ir2 73.1(3)
C20 C21 Ir2 73.2(3)
C26 C21 Ir2 124.8(4)
C23 C22 C21 108.3(5)
C23 C22 C27 126.0(5)
C21 C22 C27 125.7(5)
C23 C22 Ir2 72.9(3)
C21 C22 Ir2 69.6(3)
C27 C22 Ir2 124.8(4)
C22 C23 C24 108.0(5)
C22 C23 C28 126.2(5)
C24 C23 C28 125.7(5)
C22 C23 Ir2 71.1(3)
C24 C23 Ir2 71.0(3)
C28 C23 Ir2 124.9(4)
C20 C24 C23 108.5(5)
C20 C24 C25 126.3(5)
C23 C24 C25 125.1(5)
C20 C24 Ir2 71.6(3)
C23 C24 Ir2 72.0(3)
C25 C24 Ir2 125.5(4)
C24 C25 H25A 109.5
C24 C25 H25B 109.5
H25A C25 H25B 109.5
C24 C25 H25C 109.5
H25A C25 H25C 109.5
H25B C25 H25C 109.5
C21 C26 H26A 109.5
C21 C26 H26B 109.5
H26A C26 H26B 109.5
C21 C26 H26C 109.5
H26A C26 H26C 109.5
H26B C26 H26C 109.5
C22 C27 H27A 109.5
C22 C27 H27B 109.5
H27A C27 H27B 109.5
C22 C27 H27C 109.5
H27A C27 H27C 109.5
H27B C27 H27C 109.5
C23 C28 H28A 109.5
C23 C28 H28B 109.5
H28A C28 H28B 109.5
C23 C28 H28C 109.5
H28A C28 H28C 109.5
H28B C28 H28C 109.5
C36 C29 C30 122.0(5)
C36 C29 Ir2 70.2(3)
C30 C29 Ir2 115.6(4)
C36 C29 H29 114.0
C30 C29 H29 114.0
Ir2 C29 H29 114.0
C31 C30 C29 111.8(5)
C31 C30 H30A 109.3
C29 C30 H30A 109.3
C31 C30 H30B 109.3
C29 C30 H30B 109.3
H30A C30 H30B 107.9
C30 C31 C32 113.2(5)
C30 C31 H31A 108.9
C32 C31 H31A 108.9
C30 C31 H31B 108.9
C32 C31 H31B 108.9
H31A C31 H31B 107.8
C33 C32 C31 123.0(6)
C33 C32 Ir2 69.4(3)
C31 C32 Ir2 113.3(4)
C33 C32 H32 114.4
C31 C32 H32 114.4
Ir2 C32 H32 114.4
C32 C33 C34 121.1(6)
C32 C33 Ir2 70.4(4)
C34 C33 Ir2 116.0(4)
C32 C33 H33 114.1
C34 C33 H33 114.1
Ir2 C33 H33 114.1
C35 C34 C33 111.3(5)
C35 C34 H34A 109.4
C33 C34 H34A 109.4
C35 C34 H34B 109.4
C33 C34 H34B 109.4
H34A C34 H34B 108.0
C36 C35 C34 112.2(5)
C36 C35 H35A 109.2
C34 C35 H35A 109.2
C36 C35 H35B 109.2
C34 C35 H35B 109.2
H35A C35 H35B 107.9
C29 C36 C35 122.8(5)
C29 C36 Ir2 70.1(3)
C35 C36 Ir2 114.3(4)
C29 C36 H36 114.1
C35 C36 H36 114.1
Ir2 C36 H36 114.1

loop_
_geom_bond_atom_site_label_1
_geom_bond_atom_site_label_2
_geom_bond_distance
Ir1 C8 2.099(6)
Ir1 C4 2.104(6)
Ir1 C1 2.107(7)
Ir1 C5 2.119(6)
Ir1 C13 2.205(6)
Ir1 C14 2.228(6)
Ir1 C10 2.253(6)
Ir1 C12 2.267(6)
Ir1 C11 2.280(6)
Ir2 C33 2.101(6)
Ir2 C32 2.115(6)
Ir2 C29 2.117(6)
Ir2 C36 2.119(6)
Ir2 C21 2.204(6)
Ir2 C22 2.250(6)
Ir2 C20 2.258(6)
Ir2 C24 2.260(6)
Ir2 C23 2.273(6)
C1 C8 1.452(8)
C1 C2 1.514(9)
C1 H1 1.0000
C2 C3 1.531(8)
C2 H2A 0.9900
C2 H2B 0.9900
C3 C4 1.522(9)
C3 H3A 0.9900
C3 H3B 0.9900
C4 C5 1.465(8)
C4 H4 1.0000
C5 C6 1.529(8)
C5 H5 1.0000
C6 C7 1.534(8)
C6 H6A 0.9900
C6 H6B 0.9900
C7 C8 1.506(8)
C7 H7A 0.9900
C7 H7B 0.9900
C8 H8 1.0000
C9 C10 1.488(8)
C9 H9A 0.9800
C9 H9B 0.9800
C9 H9C 0.9800
C10 C14 1.405(8)
C10 C11 1.453(8)
C11 C12 1.453(8)
C11 C15 1.471(8)
C12 C13 1.446(7)
C12 C18 1.500(8)
C13 C14 1.436(8)
C13 C16 1.492(8)
C14 C17 1.521(7)
C15 H15A 0.9800
C15 H15B 0.9800
C15 H15C 0.9800
C16 H16A 0.9800
C16 H16B 0.9800
C16 H16C 0.9800
C17 H17A 0.9800
C17 H17B 0.9800
C17 H17C 0.9800
C18 C19 1.535(7)
C18 H18A 0.9900
C18 H18B 0.9900
C19 C20 1.506(8)
C19 H19A 0.9900
C19 H19B 0.9900
C20 C24 1.421(8)
C20 C21 1.439(8)
C21 C22 1.427(8)
C21 C26 1.508(8)
C22 C23 1.398(8)
C22 C27 1.523(8)
C23 C24 1.441(8)
C23 C28 1.510(8)
C24 C25 1.501(8)
C25 H25A 0.9800
C25 H25B 0.9800
C25 H25C 0.9800
C26 H26A 0.9800
C26 H26B 0.9800
C26 H26C 0.9800
C27 H27A 0.9800
C27 H27B 0.9800
C27 H27C 0.9800
C28 H28A 0.9800
C28 H28B 0.9800
C28 H28C 0.9800
C29 C36 1.442(8)
C29 C30 1.515(8)
C29 H29 1.0000
C30 C31 1.511(9)
C30 H30A 0.9900
C30 H30B 0.9900
C31 C32 1.512(9)
C31 H31A 0.9900
C31 H31B 0.9900
C32 C33 1.450(9)
C32 H32 1.0000
C33 C34 1.538(9)
C33 H33 1.0000
C34 C35 1.537(9)
C34 H34A 0.9900
C34 H34B 0.9900
C35 C36 1.510(9)
C35 H35A 0.9900
C35 H35B 0.9900
C36 H36 1.0000

loop_
_geom_torsion_atom_site_label_1
_geom_torsion_atom_site_label_2
_geom_torsion_atom_site_label_3
_geom_torsion_atom_site_label_4
_geom_torsion
C4 Ir1 C1 C8 -114.4(4)
C5 Ir1 C1 C8 -74.8(4)
C13 Ir1 C1 C8 87.2(4)
C14 Ir1 C1 C8 57.4(5)
C10 Ir1 C1 C8 84.1(10)
C12 Ir1 C1 C8 126.4(4)
C11 Ir1 C1 C8 152.1(4)
C8 Ir1 C1 C2 116.6(6)
C4 Ir1 C1 C2 2.2(4)
C5 Ir1 C1 C2 41.9(5)
C13 Ir1 C1 C2 -156.1(4)
C14 Ir1 C1 C2 174.0(4)
C10 Ir1 C1 C2 -159.3(8)
C12 Ir1 C1 C2 -116.9(4)
C11 Ir1 C1 C2 -91.2(5)
C8 C1 C2 C3 92.5(7)
Ir1 C1 C2 C3 11.3(7)
C1 C2 C3 C4 -24.0(7)
C2 C3 C4 C5 -53.9(8)
C2 C3 C4 Ir1 26.4(6)
C8 Ir1 C4 C5 64.6(4)
C1 Ir1 C4 C5 101.2(4)
C13 Ir1 C4 C5 -152.4(5)
C14 Ir1 C4 C5 -67.9(5)
C10 Ir1 C4 C5 -83.3(4)
C12 Ir1 C4 C5 -152.8(3)
C11 Ir1 C4 C5 -120.0(3)
C8 Ir1 C4 C3 -52.1(5)
C1 Ir1 C4 C3 -15.5(4)
C5 Ir1 C4 C3 -116.7(6)
C13 Ir1 C4 C3 90.9(7)
C14 Ir1 C4 C3 175.4(4)
C10 Ir1 C4 C3 160.1(4)
C12 Ir1 C4 C3 90.5(4)
C11 Ir1 C4 C3 123.3(4)
C3 C4 C5 C6 -1.7(9)
Ir1 C4 C5 C6 -107.3(5)
C3 C4 C5 Ir1 105.6(6)
C8 Ir1 C5 C4 -115.0(4)
C1 Ir1 C5 C4 -75.7(4)
C13 Ir1 C5 C4 153.9(5)
C14 Ir1 C5 C4 143.5(3)
C10 Ir1 C5 C4 109.1(4)
C12 Ir1 C5 C4 57.3(6)
C11 Ir1 C5 C4 72.4(4)
C8 Ir1 C5 C6 1.2(4)
C4 Ir1 C5 C6 116.2(6)
C1 Ir1 C5 C6 40.5(4)
C13 Ir1 C5 C6 -89.9(7)
C14 Ir1 C5 C6 -100.3(4)
C10 Ir1 C5 C6 -134.7(4)
C12 Ir1 C5 C6 173.5(4)
C11 Ir1 C5 C6 -171.4(4)
C4 C5 C6 C7 95.8(7)
Ir1 C5 C6 C7 15.8(6)
C5 C6 C7 C8 -30.7(7)
C2 C1 C8 C7 -3.4(10)
Ir1 C1 C8 C7 105.4(6)
C2 C1 C8 Ir1 -108.7(6)
C6 C7 C8 C1 -48.8(8)
C6 C7 C8 Ir1 32.7(6)
C4 Ir1 C8 C1 65.3(4)
C5 Ir1 C8 C1 101.9(4)
C13 Ir1 C8 C1 -101.5(4)
C14 Ir1 C8 C1 -139.8(4)
C10 Ir1 C8 C1 -160.9(4)
C12 Ir1 C8 C1 -73.6(4)
C11 Ir1 C8 C1 -100.0(7)
C4 Ir1 C8 C7 -55.2(5)
C1 Ir1 C8 C7 -120.5(6)
C5 Ir1 C8 C7 -18.6(4)
C13 Ir1 C8 C7 137.9(4)
C14 Ir1 C8 C7 99.7(4)
C10 Ir1 C8 C7 78.6(5)
C12 Ir1 C8 C7 165.9(4)
C11 Ir1 C8 C7 139.4(6)
C8 Ir1 C10 C14 35.7(5)
C4 Ir1 C10 C14 165.6(3)
C1 Ir1 C10 C14 -34.1(11)
C5 Ir1 C10 C14 124.3(3)
C13 Ir1 C10 C14 -37.5(3)
C12 Ir1 C10 C14 -80.3(4)
C11 Ir1 C10 C14 -117.9(5)
C8 Ir1 C10 C11 153.6(4)
C4 Ir1 C10 C11 -76.5(4)
C1 Ir1 C10 C11 83.8(10)
C5 Ir1 C10 C11 -117.8(4)
C13 Ir1 C10 C11 80.4(4)
C14 Ir1 C10 C11 117.9(5)
C12 Ir1 C10 C11 37.6(3)
C8 Ir1 C10 C9 -86.5(6)
C4 Ir1 C10 C9 43.4(6)
C1 Ir1 C10 C9 -156.3(8)
C5 Ir1 C10 C9 2.1(5)
C13 Ir1 C10 C9 -159.8(6)
C14 Ir1 C10 C9 -122.3(6)
C12 Ir1 C10 C9 157.5(6)
C11 Ir1 C10 C9 119.9(7)
C14 C10 C11 C12 0.1(7)
C9 C10 C11 C12 177.7(5)
Ir1 C10 C11 C12 -61.7(4)
C14 C10 C11 C15 -175.3(6)
C9 C10 C11 C15 2.4(10)
Ir1 C10 C11 C15 122.9(6)
C14 C10 C11 Ir1 61.8(4)
C9 C10 C11 Ir1 -120.6(6)
C8 Ir1 C11 C10 -81.1(8)
C4 Ir1 C11 C10 113.5(4)
C1 Ir1 C11 C10 -159.8(4)
C5 Ir1 C11 C10 74.6(4)
C13 Ir1 C11 C10 -79.5(4)
C14 Ir1 C11 C10 -36.6(3)
C12 Ir1 C11 C10 -117.0(5)
C8 Ir1 C11 C12 35.9(8)
C4 Ir1 C11 C12 -129.5(3)
C1 Ir1 C11 C12 -42.8(5)
C5 Ir1 C11 C12 -168.4(3)
C13 Ir1 C11 C12 37.5(3)
C14 Ir1 C11 C12 80.4(3)
C10 Ir1 C11 C12 117.0(5)
C8 Ir1 C11 C15 156.9(6)
C4 Ir1 C11 C15 -8.5(6)
C1 Ir1 C11 C15 78.2(6)
C5 Ir1 C11 C15 -47.4(6)
C13 Ir1 C11 C15 158.5(6)
C14 Ir1 C11 C15 -158.6(6)
C10 Ir1 C11 C15 -122.0(7)
C12 Ir1 C11 C15 121.0(7)
C10 C11 C12 C13 1.4(6)
C15 C11 C12 C13 176.9(6)
Ir1 C11 C12 C13 -59.9(4)
C10 C11 C12 C18 -179.3(5)
C15 C11 C12 C18 -3.9(9)
Ir1 C11 C12 C18 119.3(6)
C10 C11 C12 Ir1 61.3(4)
C15 C11 C12 Ir1 -123.2(6)
C8 Ir1 C12 C13 -49.2(4)
C4 Ir1 C12 C13 179.8(3)
C1 Ir1 C12 C13 -90.1(4)
C5 Ir1 C12 C13 140.4(4)
C14 Ir1 C12 C13 38.6(3)
C10 Ir1 C12 C13 80.0(4)
C11 Ir1 C12 C13 117.7(5)
C8 Ir1 C12 C11 -166.9(3)
C4 Ir1 C12 C11 62.1(4)
C1 Ir1 C12 C11 152.2(3)
C5 Ir1 C12 C11 22.7(6)
C13 Ir1 C12 C11 -117.7(5)
C14 Ir1 C12 C11 -79.1(3)
C10 Ir1 C12 C11 -37.7(3)
C8 Ir1 C12 C18 72.3(5)
C4 Ir1 C12 C18 -58.7(5)
C1 Ir1 C12 C18 31.4(5)
C5 Ir1 C12 C18 -98.1(6)
C13 Ir1 C12 C18 121.5(6)
C14 Ir1 C12 C18 160.1(5)
C10 Ir1 C12 C18 -158.5(5)
C11 Ir1 C12 C18 -120.8(6)
C11 C12 C13 C14 -2.3(6)
C18 C12 C13 C14 178.4(5)
Ir1 C12 C13 C14 -64.2(4)
C11 C12 C13 C16 -175.4(5)
C18 C12 C13 C16 5.4(9)
Ir1 C12 C13 C16 122.8(6)
C11 C12 C13 Ir1 61.9(4)
C18 C12 C13 Ir1 -117.3(6)
C8 Ir1 C13 C14 -102.0(3)
C4 Ir1 C13 C14 115.1(6)
C1 Ir1 C13 C14 -142.9(3)
C5 Ir1 C13 C14 -14.8(7)
C10 Ir1 C13 C14 36.3(3)
C12 Ir1 C13 C14 115.6(5)
C11 Ir1 C13 C14 78.6(3)
C8 Ir1 C13 C12 142.4(3)
C4 Ir1 C13 C12 -0.6(7)
C1 Ir1 C13 C12 101.4(3)
C5 Ir1 C13 C12 -130.4(5)
C14 Ir1 C13 C12 -115.6(5)
C10 Ir1 C13 C12 -79.4(3)
C11 Ir1 C13 C12 -37.1(3)
C8 Ir1 C13 C16 21.1(5)
C4 Ir1 C13 C16 -121.8(6)
C1 Ir1 C13 C16 -19.8(5)
C5 Ir1 C13 C16 108.3(7)
C14 Ir1 C13 C16 123.1(6)
C10 Ir1 C13 C16 159.4(6)
C12 Ir1 C13 C16 -121.3(6)
C11 Ir1 C13 C16 -158.3(6)
C11 C10 C14 C13 -1.5(7)
C9 C10 C14 C13 -179.1(6)
Ir1 C10 C14 C13 61.2(4)
C11 C10 C14 C17 177.6(5)
C9 C10 C14 C17 0.0(10)
Ir1 C10 C14 C17 -119.6(6)
C11 C10 C14 Ir1 -62.8(4)
C9 C10 C14 Ir1 119.6(6)
C12 C13 C14 C10 2.4(7)
C16 C13 C14 C10 175.2(6)
Ir1 C13 C14 C10 -62.8(4)
C12 C13 C14 C17 -176.8(5)
C16 C13 C14 C17 -3.9(9)
Ir1 C13 C14 C17 118.0(6)
C12 C13 C14 Ir1 65.2(4)
C16 C13 C14 Ir1 -122.0(6)
C8 Ir1 C14 C10 -155.5(3)
C4 Ir1 C14 C10 -24.5(5)
C1 Ir1 C14 C10 170.2(3)
C5 Ir1 C14 C10 -68.4(4)
C13 Ir1 C14 C10 118.2(5)
C12 Ir1 C14 C10 79.8(3)
C11 Ir1 C14 C10 37.4(3)
C8 Ir1 C14 C13 86.2(4)
C4 Ir1 C14 C13 -142.7(4)
C1 Ir1 C14 C13 51.9(4)
C5 Ir1 C14 C13 173.4(3)
C10 Ir1 C14 C13 -118.2(5)
C12 Ir1 C14 C13 -38.5(3)
C11 Ir1 C14 C13 -80.8(3)
C8 Ir1 C14 C17 -33.5(5)
C4 Ir1 C14 C17 97.6(6)
C1 Ir1 C14 C17 -67.8(6)
C5 Ir1 C14 C17 53.7(5)
C13 Ir1 C14 C17 -119.7(6)
C10 Ir1 C14 C17 122.1(6)
C12 Ir1 C14 C17 -158.2(5)
C11 Ir1 C14 C17 159.5(5)
C13 C12 C18 C19 -92.9(7)
C11 C12 C18 C19 88.0(7)
Ir1 C12 C18 C19 179.0(4)
C12 C18 C19 C20 -176.0(5)
C18 C19 C20 C24 -86.3(8)
C18 C19 C20 C21 99.7(7)
C18 C19 C20 Ir2 8.4(7)
C33 Ir2 C20 C24 29.5(6)
C32 Ir2 C20 C24 67.0(4)
C29 Ir2 C20 C24 156.6(3)
C36 Ir2 C20 C24 -163.0(3)
C21 Ir2 C20 C24 -116.5(5)
C22 Ir2 C20 C24 -78.4(4)
C23 Ir2 C20 C24 -37.4(3)
C33 Ir2 C20 C21 146.1(4)
C32 Ir2 C20 C21 -176.5(3)
C29 Ir2 C20 C21 -86.9(4)
C36 Ir2 C20 C21 -46.5(4)
C22 Ir2 C20 C21 38.1(3)
C24 Ir2 C20 C21 116.5(5)
C23 Ir2 C20 C21 79.1(4)
C33 Ir2 C20 C19 -92.7(6)
C32 Ir2 C20 C19 -55.2(5)
C29 Ir2 C20 C19 34.3(5)
C36 Ir2 C20 C19 74.7(6)
C21 Ir2 C20 C19 121.2(6)
C22 Ir2 C20 C19 159.3(6)
C24 Ir2 C20 C19 -122.2(6)
C23 Ir2 C20 C19 -159.7(6)
C24 C20 C21 C22 -2.7(7)
C19 C20 C21 C22 172.3(5)
Ir2 C20 C21 C22 -65.1(4)
C24 C20 C21 C26 -176.5(5)
C19 C20 C21 C26 -1.6(10)
Ir2 C20 C21 C26 121.0(6)
C24 C20 C21 Ir2 62.4(4)
C19 C20 C21 Ir2 -122.6(6)
C33 Ir2 C21 C22 -1.6(8)
C32 Ir2 C21 C22 123.2(5)
C29 Ir2 C21 C22 -138.7(3)
C36 Ir2 C21 C22 -97.8(4)
C20 Ir2 C21 C22 115.9(5)
C24 Ir2 C21 C22 78.6(4)
C23 Ir2 C21 C22 36.3(3)
C33 Ir2 C21 C20 -117.6(7)
C32 Ir2 C21 C20 7.3(7)
C29 Ir2 C21 C20 105.4(3)
C36 Ir2 C21 C20 146.3(3)
C22 Ir2 C21 C20 -115.9(5)
C24 Ir2 C21 C20 -37.3(3)
C23 Ir2 C21 C20 -79.7(4)
C33 Ir2 C21 C26 121.3(7)
C32 Ir2 C21 C26 -113.8(6)
C29 Ir2 C21 C26 -15.7(5)
C36 Ir2 C21 C26 25.2(5)
C22 Ir2 C21 C26 122.9(6)
C20 Ir2 C21 C26 -121.1(6)
C24 Ir2 C21 C26 -158.4(6)
C23 Ir2 C21 C26 159.2(6)
C20 C21 C22 C23 2.2(7)
C26 C21 C22 C23 175.9(6)
Ir2 C21 C22 C23 -63.0(4)
C20 C21 C22 C27 -175.9(6)
C26 C21 C22 C27 -2.2(10)
Ir2 C21 C22 C27 118.9(6)
C20 C21 C22 Ir2 65.2(4)
C26 C21 C22 Ir2 -121.1(6)
C33 Ir2 C22 C23 -62.9(4)
C32 Ir2 C22 C23 -17.0(6)
C29 Ir2 C22 C23 174.1(3)
C36 Ir2 C22 C23 -150.8(3)
C21 Ir2 C22 C23 117.8(5)
C20 Ir2 C22 C23 79.4(4)
C24 Ir2 C22 C23 37.5(3)
C33 Ir2 C22 C21 179.3(3)
C32 Ir2 C22 C21 -134.7(5)
C29 Ir2 C22 C21 56.4(4)
C36 Ir2 C22 C21 91.4(4)
C20 Ir2 C22 C21 -38.4(3)
C24 Ir2 C22 C21 -80.2(4)
C23 Ir2 C22 C21 -117.8(5)
C33 Ir2 C22 C27 59.4(6)
C32 Ir2 C22 C27 105.3(6)
C29 Ir2 C22 C27 -63.6(6)
C36 Ir2 C22 C27 -28.5(5)
C21 Ir2 C22 C27 -119.9(6)
C20 Ir2 C22 C27 -158.3(6)
C24 Ir2 C22 C27 159.8(6)
C23 Ir2 C22 C27 122.3(6)
C21 C22 C23 C24 -0.9(7)
C27 C22 C23 C24 177.3(6)
Ir2 C22 C23 C24 -61.7(4)
C21 C22 C23 C28 -179.1(6)
C27 C22 C23 C28 -1.0(10)
Ir2 C22 C23 C28 120.0(6)
C21 C22 C23 Ir2 60.9(4)
C27 C22 C23 Ir2 -121.0(6)
C33 Ir2 C23 C22 130.0(4)
C32 Ir2 C23 C22 170.6(3)
C29 Ir2 C23 C22 -18.0(10)
C36 Ir2 C23 C22 41.3(5)
C21 Ir2 C23 C22 -37.6(3)
C20 Ir2 C23 C22 -80.6(4)
C24 Ir2 C23 C22 -117.6(5)
C33 Ir2 C23 C24 -112.4(4)
C32 Ir2 C23 C24 -71.7(4)
C29 Ir2 C23 C24 99.6(8)
C36 Ir2 C23 C24 158.9(4)
C21 Ir2 C23 C24 80.0(4)
C22 Ir2 C23 C24 117.6(5)
C20 Ir2 C23 C24 37.0(3)
C33 Ir2 C23 C28 8.4(5)
C32 Ir2 C23 C28 49.1(5)
C29 Ir2 C23 C28 -139.6(7)
C36 Ir2 C23 C28 -80.3(6)
C21 Ir2 C23 C28 -159.2(6)
C22 Ir2 C23 C28 -121.6(6)
C20 Ir2 C23 C28 157.8(6)
C24 Ir2 C23 C28 120.8(6)
C21 C20 C24 C23 2.2(7)
C19 C20 C24 C23 -172.8(5)
Ir2 C20 C24 C23 62.9(4)
C21 C20 C24 C25 178.3(5)
C19 C20 C24 C25 3.3(10)
Ir2 C20 C24 C25 -121.0(6)
C21 C20 C24 Ir2 -60.7(4)
C19 C20 C24 Ir2 124.3(6)
C22 C23 C24 C20 -0.8(7)
C28 C23 C24 C20 177.5(6)
Ir2 C23 C24 C20 -62.7(4)
C22 C23 C24 C25 -177.0(6)
C28 C23 C24 C25 1.3(10)
Ir2 C23 C24 C25 121.2(6)
C22 C23 C24 Ir2 61.8(4)
C28 C23 C24 Ir2 -119.9(6)
C33 Ir2 C24 C20 -163.1(3)
C32 Ir2 C24 C20 -123.8(4)
C29 Ir2 C24 C20 -38.0(5)
C36 Ir2 C24 C20 50.9(9)
C21 Ir2 C24 C20 38.3(3)
C22 Ir2 C24 C20 81.0(4)
C23 Ir2 C24 C20 117.4(5)
C33 Ir2 C24 C23 79.4(4)
C32 Ir2 C24 C23 118.8(4)
C29 Ir2 C24 C23 -155.4(4)
C36 Ir2 C24 C23 -66.5(9)
C21 Ir2 C24 C23 -79.1(4)
C22 Ir2 C24 C23 -36.4(3)
C20 Ir2 C24 C23 -117.4(5)
C33 Ir2 C24 C25 -41.2(5)
C32 Ir2 C24 C25 -1.9(5)
C29 Ir2 C24 C25 83.9(6)
C36 Ir2 C24 C25 172.8(7)
C21 Ir2 C24 C25 160.2(6)
C22 Ir2 C24 C25 -157.1(6)
C20 Ir2 C24 C25 121.9(6)
C23 Ir2 C24 C25 -120.7(6)
C33 Ir2 C29 C36 -74.8(4)
C32 Ir2 C29 C36 -113.9(4)
C21 Ir2 C29 C36 91.8(4)
C22 Ir2 C29 C36 60.4(4)
C20 Ir2 C29 C36 130.8(3)
C24 Ir2 C29 C36 154.0(4)
C23 Ir2 C29 C36 74.0(9)
C33 Ir2 C29 C30 42.1(4)
C32 Ir2 C29 C30 2.9(4)
C36 Ir2 C29 C30 116.8(6)
C21 Ir2 C29 C30 -151.3(4)
C22 Ir2 C29 C30 177.2(4)
C20 Ir2 C29 C30 -112.3(4)
C24 Ir2 C29 C30 -89.2(5)
C23 Ir2 C29 C30 -169.1(7)
C36 C29 C30 C31 92.3(7)
Ir2 C29 C30 C31 10.7(7)
C29 C30 C31 C32 -24.0(8)
C30 C31 C32 C33 -52.9(8)
C30 C31 C32 Ir2 26.8(7)
C29 Ir2 C32 C33 102.1(4)
C36 Ir2 C32 C33 65.9(4)
C21 Ir2 C32 C33 -154.3(5)
C22 Ir2 C32 C33 -69.3(6)
C20 Ir2 C32 C33 -149.4(4)
C24 Ir2 C32 C33 -115.6(4)
C23 Ir2 C32 C33 -80.1(4)
C33 Ir2 C32 C31 -118.2(6)
C29 Ir2 C32 C31 -16.1(5)
C36 Ir2 C32 C31 -52.2(5)
C21 Ir2 C32 C31 87.5(7)
C22 Ir2 C32 C31 172.5(4)
C20 Ir2 C32 C31 92.5(5)
C24 Ir2 C32 C31 126.3(5)
C23 Ir2 C32 C31 161.7(4)
C31 C32 C33 C34 -4.2(9)
Ir2 C32 C33 C34 -109.2(6)
C31 C32 C33 Ir2 105.0(6)
C29 Ir2 C33 C32 -74.6(4)
C36 Ir2 C33 C32 -113.4(4)
C21 Ir2 C33 C32 146.7(6)
C22 Ir2 C33 C32 145.5(4)
C20 Ir2 C33 C32 57.1(6)
C24 Ir2 C33 C32 75.8(4)
C23 Ir2 C33 C32 113.1(4)
C32 Ir2 C33 C34 115.9(6)
C29 Ir2 C33 C34 41.3(5)
C36 Ir2 C33 C34 2.6(5)
C21 Ir2 C33 C34 -97.4(8)
C22 Ir2 C33 C34 -98.6(5)
C20 Ir2 C33 C34 173.1(4)
C24 Ir2 C33 C34 -168.3(4)
C23 Ir2 C33 C34 -130.9(5)
C32 C33 C34 C35 92.6(7)
Ir2 C33 C34 C35 10.7(7)
C33 C34 C35 C36 -23.4(7)
C30 C29 C36 C35 -1.7(9)
Ir2 C29 C36 C35 106.7(6)
C30 C29 C36 Ir2 -108.4(5)
C34 C35 C36 C29 -54.9(8)
C34 C35 C36 Ir2 26.3(7)
C33 Ir2 C36 C29 102.0(4)
C32 Ir2 C36 C29 65.3(4)
C21 Ir2 C36 C29 -98.1(4)
C22 Ir2 C36 C29 -136.4(3)
C20 Ir2 C36 C29 -71.1(4)
C24 Ir2 C36 C29 -109.5(8)
C23 Ir2 C36 C29 -160.0(3)
C33 Ir2 C36 C35 -15.9(4)
C32 Ir2 C36 C35 -52.7(5)
C29 Ir2 C36 C35 -118.0(6)
C21 Ir2 C36 C35 144.0(4)
C22 Ir2 C36 C35 105.6(5)
C20 Ir2 C36 C35 170.9(4)
C24 Ir2 C36 C35 132.6(7)
C23 Ir2 C36 C35 82.0(5)
